data_7038052
loop_
_publ_author_name
'Li, Hongfeng'
'Chen, Peng'
'Sun, Wenbin'
'Zhang, Lei'
'Yan, Pengfei'

_publ_section_title
;
 Solvent triggered structural diversity of triple-stranded helicates:
 single molecular magnets.
;
_journal_issue 7
_journal_name_full 'Dalton transactions (Cambridge, England : 2003)'
_journal_page_first 3175
_journal_page_last 3181
_journal_paper_doi 10.1039/c5dt04608d
_journal_volume 45
_journal_year 2016
_chemical_formula_sum 'C67 H58 Dy2 F18 O19'
_chemical_formula_weight 1834.13
_space_group_crystal_system triclinic
_space_group_IT_number 2
_space_group_name_Hall '-P 1'
_space_group_name_H-M_alt 'P -1'
_symmetry_space_group_name_Hall '-P 1'
_symmetry_space_group_name_H-M 'P -1'
_atom_sites_solution_hydrogens mixed
_audit_creation_method SHELXL-2014/7
_audit_update_record
;
2015-12-18 deposited with the CCDC.
2015-12-30 downloaded from the CCDC.
;
_cell_angle_alpha 82.140(3)
_cell_angle_beta 72.251(2)
_cell_angle_gamma 72.692(2)
_cell_formula_units_Z 2
_cell_length_a 11.7570(4)
_cell_length_b 18.3880(7)
_cell_length_c 18.4659(7)
_cell_measurement_reflns_used 8571
_cell_measurement_temperature 150
_cell_measurement_theta_max 28.5940
_cell_measurement_theta_min 3.4320
_cell_volume 3625.3(2)
_computing_cell_refinement 'CrysAlis PRO (Agilent, 2011)'
_computing_data_collection 'CrysAlis PRO (Agilent, 2011)'
_computing_data_reduction 'CrysAlis PRO (Agilent, 2011)'
_computing_molecular_graphics 'Bruker SHELXTL'
_computing_publication_material 'Bruker SHELXTL'
_computing_structure_refinement 'SHELXL-2014/7 (Sheldrick, 2014)'
_computing_structure_solution 'SHELXL-2014/7 (Sheldrick, 2014)'
_diffrn_ambient_temperature 150
_diffrn_detector_area_resol_mean 16.1954
_diffrn_measured_fraction_theta_full 0.923
_diffrn_measured_fraction_theta_max 0.919
_diffrn_measurement_device_type 'Xcalibur, Eos'
_diffrn_measurement_method 'phi and omega scans'
_diffrn_radiation_type MoK\a
_diffrn_radiation_wavelength 0.71073
_diffrn_reflns_av_R_equivalents 0.0369
_diffrn_reflns_av_unetI/netI 0.0912
_diffrn_reflns_laue_measured_fraction_full 0.923
_diffrn_reflns_laue_measured_fraction_max 0.919
_diffrn_reflns_limit_h_max 14
_diffrn_reflns_limit_h_min -12
_diffrn_reflns_limit_k_max 22
_diffrn_reflns_limit_k_min -22
_diffrn_reflns_limit_l_max 23
_diffrn_reflns_limit_l_min -23
_diffrn_reflns_number 22917
_diffrn_reflns_point_group_measured_fraction_full 0.923
_diffrn_reflns_point_group_measured_fraction_max 0.919
_diffrn_reflns_theta_full 26.000
_diffrn_reflns_theta_max 26.310
_diffrn_reflns_theta_min 2.996
_diffrn_source 'Enhance (Mo) X-ray Source'
_exptl_absorpt_coefficient_mu 2.160
_exptl_absorpt_correction_T_max 0.772
_exptl_absorpt_correction_T_min 0.746
_exptl_absorpt_process_details
;
CrysAlisPro, Agilent Technologies,
Version 1.171.36.20 (release 27-06-2012 CrysAlis171 .NET)
(compiled Jul 11 2012,15:38:31)
Empirical absorption correction using spherical harmonics,
 implemented in SCALE3 ABSPACK scaling algorithm.
;
_exptl_crystal_colour yellow
_exptl_crystal_density_diffrn 1.680
_exptl_crystal_description block
_exptl_crystal_F_000 1812
_exptl_crystal_size_max 0.14
_exptl_crystal_size_mid 0.13
_exptl_crystal_size_min 0.12
_refine_diff_density_max 3.850
_refine_diff_density_min -3.164
_refine_diff_density_rms 0.214
_refine_ls_extinction_method none
_refine_ls_goodness_of_fit_ref 1.159
_refine_ls_hydrogen_treatment constr
_refine_ls_matrix_type full
_refine_ls_number_parameters 971
_refine_ls_number_reflns 13534
_refine_ls_number_restraints 196
_refine_ls_restrained_S_all 1.159
_refine_ls_R_factor_all 0.1319
_refine_ls_R_factor_gt 0.1126
_refine_ls_shift/su_max 0.002
_refine_ls_shift/su_mean 0.000
_refine_ls_structure_factor_coef Fsqd
_refine_ls_weighting_details 'w=1/[\s^2^(Fo^2^)+(0.0025P)^2^+129.6669P] where P=(Fo^2^+2Fc^2^)/3'
_refine_ls_weighting_scheme calc
_refine_ls_wR_factor_gt 0.2270
_refine_ls_wR_factor_ref 0.2385
_reflns_Friedel_coverage 0.000
_reflns_number_gt 10862
_reflns_number_total 13534
_reflns_threshold_expression 'I > 2\s(I)'
_cod_data_source_file c5dt04608d2.cif
_cod_data_source_block 1
_cod_depositor_comments 'Adding full bibliography for 7038052--7038054.cif.'
_cod_database_code 7038052
_shelx_shelxl_version_number 2014/7
_shelx_space_group_comment
;
The symmetry employed for this shelxl refinement is uniquely defined
by the following loop, which should always be used as a source of
symmetry information in preference to the above space-group names.
They are only intended as comments.
;

loop_
_space_group_symop_operation_xyz
'x, y, z'
'-x, -y, -z'

loop_
_atom_site_label
_atom_site_type_symbol
_atom_site_fract_x
_atom_site_fract_y
_atom_site_fract_z
_atom_site_U_iso_or_equiv
_atom_site_adp_type
_atom_site_occupancy
_atom_site_site_symmetry_order
_atom_site_calc_flag
_atom_site_refinement_flags_posn
_atom_site_refinement_flags_adp
_atom_site_refinement_flags_occupancy
_atom_site_disorder_assembly
_atom_site_disorder_group
Dy1 Dy -0.70270(6) 0.10713(4) 1.30933(4) 0.02816(19) Uani 1 1 d . . . . .
Dy2 Dy -0.22308(7) 0.37407(4) 0.71095(4) 0.0330(2) Uani 1 1 d . . . . .
O1 O -0.1091(17) 0.3773(9) 0.5728(8) 0.083(5) Uani 1 1 d D . . . .
H1A H -0.0680 0.4125 0.5780 0.100 Uiso 1 1 d R U . B .
O2 O -0.0968(9) 0.4617(6) 0.6962(7) 0.040(3) Uani 1 1 d . . . . .
H2A H -0.0375 0.4486 0.7222 0.049 Uiso 1 1 d R U . . .
O3 O -0.6046(10) -0.0254(6) 1.3502(6) 0.041(3) Uani 1 1 d . . . . .
H3B H -0.6530 -0.0580 1.3543 0.050 Uiso 1 1 d R U . . .
O4 O -0.3444(9) 0.4963(6) 0.6863(6) 0.033(2) Uani 1 1 d . . . . .
O5 O -0.8247(9) 0.0287(6) 1.2975(6) 0.031(2) Uani 1 1 d . . . . .
O6 O -0.0165(9) 0.2924(6) 0.7005(6) 0.040(3) Uani 1 1 d . . . . .
O7 O -0.9033(10) 0.1961(6) 1.3315(6) 0.037(3) Uani 1 1 d . . . . .
O8 O -0.3400(14) 0.3501(6) 0.6367(6) 0.054(4) Uani 1 1 d . . . . .
O9 O -0.1873(8) 0.3602(6) 0.8313(5) 0.030(2) Uani 1 1 d . . . . .
O10 O -0.5685(8) 0.1236(6) 1.3757(5) 0.025(2) Uani 1 1 d . U . . .
O11 O -0.4222(8) 0.3923(5) 0.8024(5) 0.026(2) Uani 1 1 d . . . . .
O12 O -0.7287(9) 0.1302(6) 1.1831(5) 0.028(2) Uani 1 1 d . . . . .
O13 O -0.6762(8) 0.2296(5) 1.2679(5) 0.024(2) Uani 1 1 d . U . . .
O14 O -0.5017(9) 0.0775(5) 1.2251(5) 0.027(2) Uani 1 1 d . . . . .
O15 O -0.2501(10) 0.2518(5) 0.7466(6) 0.032(2) Uani 1 1 d . . . . .
O17 O -0.8107(11) 0.0940(10) 1.4443(6) 0.071(5) Uani 1 1 d . . . . .
H17B H -0.8716 0.1324 1.4282 0.085 Uiso 1 1 d R U . . .
O18 O 0.1337(15) 0.4164(10) 0.7100(10) 0.084(5) Uani 1 1 d D U . . .
H18A H 0.1650 0.4459 0.6661 0.101 Uiso 1 1 d R U . C .
O19 O 0.8013(14) 0.0741(9) 0.5680(8) 0.073(4) Uani 1 1 d D U . . .
H19A H 0.8538 0.0255 0.5764 0.087 Uiso 1 1 d R U . D .
F1 F -0.3848(13) 0.0972(7) 1.4572(7) 0.074(4) Uani 1 1 d . . . . .
F2 F -0.3253(11) 0.1858(8) 1.3877(6) 0.073(4) Uani 1 1 d . . . . .
F3 F -0.5068(12) 0.2041(8) 1.4598(8) 0.088(5) Uani 1 1 d . . . . .
F4 F -1.1152(9) 0.3469(7) 1.2670(9) 0.087(5) Uani 1 1 d . . . . .
F5 F -1.1452(9) 0.2813(7) 1.3722(7) 0.061(3) Uani 1 1 d . . . . .
F6 F -1.1057(10) 0.2310(8) 1.2677(7) 0.073(4) Uani 1 1 d . . . . .
F7 F -0.9939(10) -0.0468(6) 1.2149(6) 0.057(3) Uani 1 1 d . . . . .
F8 F -0.9294(9) -0.0849(5) 1.3140(6) 0.050(3) Uani 1 1 d . . . . .
F9 F -1.0770(9) 0.0170(6) 1.3150(7) 0.064(3) Uani 1 1 d . . . . .
F10 F -0.535(3) 0.3998(19) 0.5829(19) 0.096(8) Uani 0.5 1 d D U P A 1
F11 F -0.590(2) 0.2931(15) 0.6149(17) 0.066(6) Uani 0.5 1 d D U P A 1
F12 F -0.416(4) 0.2962(17) 0.524(2) 0.087(7) Uani 0.5 1 d D U P A 1
F10' F -0.577(3) 0.3861(19) 0.6125(19) 0.096(8) Uani 0.5 1 d D U P A 2
F11' F -0.539(3) 0.2621(15) 0.6003(17) 0.066(6) Uani 0.5 1 d D U P A 2
F12' F -0.417(4) 0.3268(17) 0.522(2) 0.087(7) Uani 0.5 1 d D U P A 2
F13 F -0.6087(10) 0.6487(7) 0.6941(7) 0.079(4) Uani 1 1 d . . . . .
F14 F -0.4848(14) 0.5914(6) 0.5941(6) 0.078(4) Uani 1 1 d . . . . .
F15 F -0.4238(11) 0.6503(6) 0.6607(7) 0.066(3) Uani 1 1 d . . . . .
C1 C -0.9692(14) -0.0212(9) 1.2718(9) 0.033(3) Uani 1 1 d . U . . .
C2 C -0.6676(12) 0.3400(8) 1.1857(8) 0.024(3) Uani 1 1 d . . . . .
C3 C -0.7260(13) 0.4147(8) 1.1661(8) 0.030(3) Uani 1 1 d . . . . .
H3A H -0.8109 0.4343 1.1870 0.036 Uiso 1 1 calc R U . . .
C4 C -0.1159(13) 0.0930(10) 1.0541(9) 0.040(4) Uani 1 1 d . . . . .
H4A H -0.0325 0.0895 1.0460 0.048 Uiso 1 1 calc R U . . .
C5 C -0.0786(14) 0.2808(9) 0.9982(9) 0.039(4) Uani 1 1 d . . . . .
H5A H 0.0068 0.2675 0.9764 0.046 Uiso 1 1 calc R U . . .
C6 C -0.487(3) 0.3231(16) 0.5927(14) 0.086(9) Uani 1 1 d . . . . .
C7 C -0.8179(14) 0.4649(9) 0.9813(9) 0.036(4) Uani 1 1 d . . . . .
H7A H -0.8799 0.5035 1.0092 0.043 Uiso 1 1 calc R U . . .
C8 C -0.0890(17) 0.5283(11) 0.6462(11) 0.052(5) Uani 1 1 d . . . . .
H8A H -0.0298 0.5502 0.6548 0.077 Uiso 1 1 calc R U . . .
H8B H -0.0631 0.5142 0.5943 0.077 Uiso 1 1 calc R U . . .
H8C H -0.1688 0.5649 0.6562 0.077 Uiso 1 1 calc R U . . .
C9 C -0.4152(18) 0.2449(10) 0.7023(9) 0.046(5) Uani 1 1 d . . . . .
H9A H -0.4737 0.2186 0.7065 0.055 Uiso 1 1 calc R U . . .
C10 C -0.7550(12) 0.1367(8) 0.9347(8) 0.027(3) Uani 1 1 d . . . . .
H10A H -0.7545 0.1092 0.8959 0.033 Uiso 1 1 calc R U . . .
C11 C -0.2534(14) 0.2976(9) 1.1114(8) 0.031(3) Uani 1 1 d . . . . .
H11A H -0.2830 0.2928 1.1642 0.037 Uiso 1 1 calc R U . . .
C12 C -0.781(2) 0.0887(12) 1.5108(9) 0.055(5) Uani 1 1 d . . . . .
H12A H -0.8513 0.0841 1.5527 0.082 Uiso 1 1 calc R U . . .
H12B H -0.7125 0.0446 1.5115 0.082 Uiso 1 1 calc R U . . .
H12C H -0.7585 0.1336 1.5152 0.082 Uiso 1 1 calc R U . . .
C13 C -0.8666(12) 0.3023(9) 1.2468(9) 0.033(3) Uani 1 1 d . . . . .
H13A H -0.9056 0.3438 1.2200 0.040 Uiso 1 1 calc R U . . .
C14 C -0.4046(13) 0.0982(8) 1.2187(8) 0.024(3) Uani 1 1 d . . . . .
C15 C -0.7869(11) 0.1109(7) 1.1467(8) 0.021(3) Uani 1 1 d . U . . .
C16 C -0.1207(13) 0.3090(8) 0.8677(9) 0.030(3) Uani 1 1 d . . . . .
C17 C -0.8647(12) 0.0630(8) 1.1758(8) 0.025(3) Uani 1 1 d . U . . .
H17A H -0.9123 0.0569 1.1463 0.030 Uiso 1 1 calc R U . . .
C18 C -0.3800(13) 0.1258(8) 1.2792(8) 0.028(3) Uani 1 1 d . U . . .
H18B H -0.3058 0.1386 1.2695 0.034 Uiso 1 1 calc R U . . .
C19 C -0.2869(12) 0.1057(8) 1.0041(8) 0.025(3) Uani 1 1 d . . . . .
C20 C -1.0788(15) 0.2794(11) 1.3003(12) 0.047(5) Uani 1 1 d . . . . .
C21 C -0.4187(16) 0.1567(10) 1.4146(9) 0.038(4) Uani 1 1 d . . . . .
C22 C -0.3110(13) 0.1592(8) 0.8748(8) 0.028(3) Uani 1 1 d . . . . .
H22A H -0.2626 0.1912 0.8743 0.033 Uiso 1 1 calc R U . . .
C23 C -0.5395(12) 0.3107(7) 1.1536(8) 0.023(3) Uani 1 1 d . . . . .
H23A H -0.4998 0.2610 1.1666 0.027 Uiso 1 1 calc R U . . .
C24 C -0.5257(13) 0.4409(8) 0.8157(8) 0.025(3) Uani 1 1 d . . . . .
C25 C -0.1613(13) 0.0998(9) 0.9929(9) 0.032(3) Uani 1 1 d . . . . .
H25A H -0.1087 0.1005 0.9438 0.039 Uiso 1 1 calc R U . . .
C26 C -0.8182(15) 0.3899(10) 1.0000(9) 0.037(4) Uani 1 1 d . . . . .
H26A H -0.8807 0.3781 1.0407 0.044 Uiso 1 1 calc R U . . .
C27 C -0.5489(13) 0.5108(8) 0.7700(8) 0.028(3) Uani 1 1 d . . . . .
H27A H -0.6287 0.5436 0.7810 0.033 Uiso 1 1 calc R U . . .
C28 C -0.7248(14) 0.4826(8) 0.9206(9) 0.033(3) Uani 1 1 d . . . . .
H28A H -0.7267 0.5335 0.9070 0.039 Uiso 1 1 calc R U . . .
C29 C -0.6593(13) 0.4593(8) 1.1164(8) 0.029(3) Uani 1 1 d . . . . .
H29A H -0.6990 0.5093 1.1044 0.035 Uiso 1 1 calc R U . . .
C30 C -0.3557(13) 0.1624(8) 0.8124(8) 0.027(3) Uani 1 1 d . . . . .
C31 C -0.7783(12) 0.1065(8) 1.0087(8) 0.026(3) Uani 1 1 d . . . . .
H31A H -0.7974 0.0599 1.0188 0.031 Uiso 1 1 calc R U . . .
C32 C -0.4606(13) 0.1344(8) 1.3511(8) 0.028(3) Uani 1 1 d . U . . .
C33 C -0.4245(13) 0.1106(8) 0.8119(8) 0.029(3) Uani 1 1 d . . . . .
H33A H -0.4529 0.1110 0.7700 0.035 Uiso 1 1 calc R U . . .
C34 C -0.7353(11) 0.2512(8) 0.9756(7) 0.022(3) Uani 1 1 d . . . . .
C35 C -0.4495(13) 0.0600(8) 0.8728(8) 0.029(3) Uani 1 1 d . . . . .
H35A H -0.4935 0.0257 0.8721 0.035 Uiso 1 1 calc R U . . .
C36 C -0.4715(12) 0.3558(8) 1.1025(7) 0.022(3) Uani 1 1 d . . . . .
C37 C -0.3614(12) 0.1023(8) 1.0781(8) 0.025(3) Uani 1 1 d . . . . .
H37A H -0.4443 0.1043 1.0864 0.030 Uiso 1 1 calc R U . . .
C38 C -0.2887(12) 0.3325(7) 0.9888(8) 0.026(3) Uani 1 1 d . . . . .
H38A H -0.3438 0.3536 0.9597 0.031 Uiso 1 1 calc R U . . .
C39 C -0.6290(12) 0.4260(8) 0.8798(8) 0.025(3) Uani 1 1 d . U . . .
C40 C -0.4827(15) -0.0581(10) 1.3620(10) 0.044(4) Uani 1 1 d . . . . .
H40A H -0.4727 -0.1110 1.3778 0.066 Uiso 1 1 calc R U . . .
H40B H -0.4202 -0.0533 1.3153 0.066 Uiso 1 1 calc R U . . .
H40C H -0.4746 -0.0315 1.4006 0.066 Uiso 1 1 calc R U . . .
C41 C -0.7535(11) 0.2176(8) 1.0504(8) 0.027(3) Uani 1 1 d . . . . .
H41A H -0.7524 0.2425 1.0907 0.033 Uiso 1 1 calc R U . . .
C42 C -0.1624(12) 0.3076(8) 0.9510(7) 0.022(3) Uani 1 1 d . U . . .
C43 C -0.3158(12) 0.0961(8) 1.1403(8) 0.023(3) Uani 1 1 d . . . . .
C44 C -0.407(2) 0.3064(11) 0.6488(10) 0.053(5) Uani 1 1 d . . . . .
C45 C -0.4947(14) 0.6062(9) 0.6645(9) 0.033(3) Uani 1 1 d . . . . .
C46 C -0.6295(13) 0.3499(8) 0.8995(8) 0.026(3) Uani 1 1 d . . . . .
H46A H -0.5653 0.3110 0.8734 0.031 Uiso 1 1 calc R U . . .
C47 C -0.3360(12) 0.3275(8) 1.0668(8) 0.024(3) Uani 1 1 d . . . . .
C48 C -0.3365(12) 0.1097(8) 0.9377(8) 0.027(3) Uani 1 1 d . . . . .
C49 C -0.7269(13) 0.3321(8) 0.9590(8) 0.027(3) Uani 1 1 d . . . . .
C50 C -0.7346(12) 0.2866(8) 1.2378(8) 0.025(3) Uani 1 1 d . . . . .
C51 C -0.9352(13) 0.2563(10) 1.2948(9) 0.034(4) Uani 1 1 d . . . . .
C52 C -0.4588(13) 0.5310(8) 0.7115(8) 0.026(3) Uani 1 1 d . . . . .
C53 C -0.8748(12) 0.0242(8) 1.2463(8) 0.027(3) Uani 1 1 d . . . . .
C54 C -0.5342(13) 0.4310(8) 1.0841(8) 0.027(3) Uani 1 1 d . . . . .
H54A H -0.4903 0.4617 1.0496 0.032 Uiso 1 1 calc R U . . .
C55 C -0.3318(14) 0.2214(8) 0.7520(8) 0.029(3) Uani 1 1 d . . . . .
C56 C -0.7748(15) 0.1387(9) 1.0615(8) 0.035(3) Uani 1 1 d . U . . .
C57 C -0.7326(13) 0.2075(8) 0.9179(8) 0.028(3) Uani 1 1 d . . . . .
H57A H -0.7153 0.2266 0.8676 0.033 Uiso 1 1 calc R U . . .
C58 C -0.4080(13) 0.0608(8) 0.9352(8) 0.029(3) Uani 1 1 d . . . . .
H58A H -0.4279 0.0279 0.9771 0.035 Uiso 1 1 calc R U . . .
C59 C -0.1911(12) 0.0913(8) 1.1270(8) 0.030(3) Uani 1 1 d . . . . .
H59A H -0.1584 0.0870 1.1679 0.035 Uiso 1 1 calc R U . . .
C60 C -0.1273(13) 0.2753(9) 1.0758(8) 0.033(3) Uani 1 1 d . U . . .
H60A H -0.0732 0.2557 1.1057 0.040 Uiso 1 1 calc R U . . .
C61 C 0.1556(15) 0.1961(9) 0.7186(10) 0.037(4) Uani 1 1 d . . . . .
C62 C -0.0094(12) 0.2566(9) 0.8293(8) 0.029(3) Uani 1 1 d . . . . .
H62A H 0.0372 0.2225 0.8583 0.035 Uiso 1 1 calc R U . . .
C63 C 0.0329(13) 0.2536(8) 0.7516(9) 0.030(3) Uani 1 1 d . . . . .
C64 C -0.044(6) 0.304(2) 0.538(4) 0.139(19) Uiso 0.5 1 d D . P B 1
H64A H -0.0036 0.3119 0.4854 0.209 Uiso 0.5 1 calc R U P B 1
H64B H 0.0172 0.2756 0.5638 0.209 Uiso 0.5 1 calc R U P B 1
H64C H -0.1023 0.2750 0.5431 0.209 Uiso 0.5 1 calc R U P B 1
C64' C -0.178(6) 0.429(4) 0.519(3) 0.139(19) Uiso 0.5 1 d D . P B 2
H64D H -0.1247 0.4254 0.4683 0.209 Uiso 0.5 1 calc R U P B 2
H64E H -0.2505 0.4138 0.5223 0.209 Uiso 0.5 1 calc R U P B 2
H64F H -0.2021 0.4808 0.5341 0.209 Uiso 0.5 1 calc R U P B 2
C66 C 0.204(4) 0.409(3) 0.758(3) 0.085(11) Uani 0.5 1 d D U P C 1
H66A H 0.2890 0.3887 0.7303 0.127 Uiso 0.5 1 d R U P C 1
H66B H 0.1936 0.4584 0.7752 0.127 Uiso 0.5 1 d R U P C 1
H66C H 0.1802 0.3757 0.8005 0.127 Uiso 0.5 1 d R U P C 1
C66' C 0.108(5) 0.430(3) 0.7844(16) 0.085(11) Uani 0.5 1 d D U P C 2
H66D H 0.0225 0.4506 0.8111 0.127 Uiso 0.5 1 d R U P C 2
H66E H 0.1410 0.3824 0.8093 0.127 Uiso 0.5 1 d R U P C 2
H66F H 0.1543 0.4651 0.7841 0.127 Uiso 0.5 1 d R U P C 2
C67 C 0.865(5) 0.118(3) 0.509(2) 0.089(13) Uani 0.5 1 d D U P D 1
H67A H 0.9164 0.0867 0.4673 0.134 Uiso 0.5 1 d R U P D 1
H67B H 0.8046 0.1587 0.4927 0.134 Uiso 0.5 1 d R U P D 1
H67C H 0.9157 0.1379 0.5287 0.134 Uiso 0.5 1 d R U P D 1
C67' C 0.828(6) 0.142(2) 0.537(3) 0.089(13) Uani 0.5 1 d D U P D 2
H67D H 0.7817 0.1793 0.5745 0.134 Uiso 0.5 1 d R U P D 2
H67E H 0.9151 0.1367 0.5272 0.134 Uiso 0.5 1 d R U P D 2
H67F H 0.8040 0.1574 0.4912 0.134 Uiso 0.5 1 d R U P D 2
F17' F 0.1580(18) 0.1290(11) 0.7002(12) 0.049(4) Uani 0.5 1 d D U P E 1
F16' F 0.215(2) 0.2184(12) 0.6372(10) 0.060(4) Uani 0.5 1 d D U P E 1
F18' F 0.242(2) 0.1909(14) 0.7437(13) 0.071(5) Uani 0.5 1 d D U P E 1
F16 F 0.157(2) 0.1637(13) 0.6621(11) 0.060(4) Uani 0.5 1 d D U P E 2
F17 F 0.1884(17) 0.1386(11) 0.7713(11) 0.049(4) Uani 0.5 1 d D U P E 2
F18 F 0.249(2) 0.2294(14) 0.6993(14) 0.071(5) Uani 0.5 1 d D U P E 2
O16 O 0.163(3) 0.3845(19) 0.561(2) 0.085 Uiso 0.5 1 d D U P F 1
H16A H 0.1367 0.3702 0.6133 0.085 Uiso 0.5 1 d R U P F 1
C65 C 0.238(4) 0.325(2) 0.513(3) 0.085 Uiso 0.5 1 d D U P F 1
H65A H 0.3222 0.3180 0.5086 0.085 Uiso 0.5 1 d R U P F 1
H65B H 0.2157 0.2798 0.5345 0.085 Uiso 0.5 1 d R U P F 1
H65C H 0.2243 0.3361 0.4648 0.085 Uiso 0.5 1 d R U P F 1
C65' C 0.186(5) 0.299(3) 0.483(2) 0.085 Uiso 0.5 1 d D U P G 2
H65D H 0.2354 0.3190 0.4402 0.085 Uiso 0.5 1 d R U P G 2
H65E H 0.2354 0.2540 0.5018 0.085 Uiso 0.5 1 d R U P G 2
H65F H 0.1226 0.2866 0.4705 0.085 Uiso 0.5 1 d R U P G 2
O16' O 0.136(3) 0.351(2) 0.538(2) 0.085 Uiso 0.5 1 d D U P G 2
H16B H 0.0962 0.3332 0.5877 0.085 Uiso 0.5 1 d R U P G 2

loop_
_atom_site_aniso_label
_atom_site_aniso_U_11
_atom_site_aniso_U_22
_atom_site_aniso_U_33
_atom_site_aniso_U_23
_atom_site_aniso_U_13
_atom_site_aniso_U_12
Dy1 0.0264(4) 0.0335(4) 0.0341(4) 0.0054(3) -0.0180(3) -0.0155(3)
Dy2 0.0323(4) 0.0268(4) 0.0386(4) 0.0109(3) -0.0126(3) -0.0090(3)
O1 0.122(14) 0.053(9) 0.047(8) 0.004(7) 0.015(8) -0.025(10)
O2 0.026(5) 0.037(7) 0.064(7) 0.017(5) -0.024(5) -0.014(5)
O3 0.036(6) 0.040(7) 0.060(7) 0.016(5) -0.031(5) -0.019(5)
O4 0.023(5) 0.025(6) 0.056(7) 0.020(5) -0.022(5) -0.011(5)
O5 0.028(5) 0.036(6) 0.044(6) 0.011(5) -0.026(5) -0.020(5)
O6 0.020(5) 0.038(7) 0.049(7) 0.021(5) -0.008(5) -0.001(5)
O7 0.030(6) 0.042(7) 0.047(6) 0.004(5) -0.014(5) -0.021(5)
O8 0.107(11) 0.028(7) 0.041(7) 0.023(5) -0.037(7) -0.034(7)
O9 0.013(4) 0.033(6) 0.034(5) 0.020(4) -0.002(4) -0.005(4)
O10 0.017(4) 0.037(5) 0.031(4) 0.005(4) -0.019(4) -0.010(4)
O11 0.017(5) 0.021(5) 0.046(6) 0.010(4) -0.023(4) -0.005(4)
O12 0.030(5) 0.027(6) 0.034(5) 0.009(4) -0.021(4) -0.012(5)
O13 0.019(4) 0.028(5) 0.036(5) 0.007(4) -0.022(4) -0.012(4)
O14 0.028(5) 0.027(6) 0.030(5) 0.001(4) -0.011(4) -0.014(4)
O15 0.039(6) 0.017(5) 0.043(6) 0.006(4) -0.016(5) -0.010(5)
O17 0.038(7) 0.157(15) 0.032(6) 0.011(8) -0.016(5) -0.046(9)
O18 0.074(8) 0.103(9) 0.100(9) -0.001(7) -0.048(7) -0.037(7)
O19 0.069(7) 0.080(8) 0.080(8) 0.031(6) -0.038(6) -0.033(6)
F1 0.116(11) 0.077(9) 0.074(8) 0.033(6) -0.079(8) -0.053(8)
F2 0.069(8) 0.120(11) 0.071(7) 0.008(7) -0.044(6) -0.067(8)
F3 0.065(8) 0.117(12) 0.100(10) -0.064(9) -0.043(7) -0.004(8)
F4 0.026(5) 0.071(9) 0.156(13) 0.057(8) -0.039(7) -0.016(6)
F5 0.027(5) 0.068(8) 0.078(8) -0.002(6) -0.012(5) -0.004(5)
F6 0.032(6) 0.104(10) 0.098(9) -0.024(8) -0.031(6) -0.016(6)
F7 0.062(7) 0.074(8) 0.069(7) 0.018(6) -0.043(6) -0.051(6)
F8 0.053(6) 0.038(6) 0.077(7) 0.023(5) -0.043(5) -0.027(5)
F9 0.025(5) 0.052(7) 0.108(9) -0.002(6) -0.004(5) -0.015(5)
F10 0.092(14) 0.111(13) 0.113(15) 0.027(10) -0.074(11) -0.037(10)
F11 0.079(13) 0.073(13) 0.071(9) 0.017(9) -0.050(9) -0.039(10)
F12 0.134(11) 0.095(16) 0.058(8) 0.016(12) -0.047(8) -0.055(12)
F10' 0.092(14) 0.111(13) 0.113(15) 0.027(10) -0.074(11) -0.037(10)
F11' 0.079(13) 0.073(13) 0.071(9) 0.017(9) -0.050(9) -0.039(10)
F12' 0.134(11) 0.095(16) 0.058(8) 0.016(12) -0.047(8) -0.055(12)
F13 0.037(6) 0.066(8) 0.090(9) 0.051(7) -0.006(6) 0.015(6)
F14 0.135(12) 0.049(7) 0.053(7) 0.016(5) -0.060(7) -0.003(7)
F15 0.080(8) 0.035(6) 0.095(9) 0.035(6) -0.046(7) -0.031(6)
C1 0.031(6) 0.035(7) 0.047(7) 0.000(5) -0.020(5) -0.021(6)
C2 0.016(6) 0.022(8) 0.037(7) 0.006(6) -0.012(6) -0.009(6)
C3 0.023(7) 0.026(8) 0.041(8) 0.000(6) -0.016(6) -0.002(6)
C4 0.015(7) 0.057(12) 0.054(10) 0.004(8) -0.019(7) -0.012(7)
C5 0.024(7) 0.046(10) 0.047(9) 0.005(7) -0.024(7) 0.001(7)
C6 0.13(2) 0.09(2) 0.073(16) -0.002(14) -0.036(16) -0.07(2)
C7 0.025(8) 0.035(10) 0.049(9) -0.004(7) -0.013(7) -0.008(7)
C8 0.046(11) 0.053(12) 0.064(12) 0.018(9) -0.021(9) -0.030(10)
C9 0.069(12) 0.055(12) 0.040(9) 0.018(8) -0.033(9) -0.047(10)
C10 0.022(7) 0.018(7) 0.049(9) 0.002(6) -0.027(6) -0.001(6)
C11 0.030(8) 0.034(9) 0.031(7) 0.009(6) -0.013(6) -0.010(7)
C12 0.079(14) 0.073(14) 0.026(8) -0.001(8) -0.027(9) -0.028(12)
C13 0.015(7) 0.037(9) 0.046(9) 0.010(7) -0.019(6) 0.000(6)
C14 0.026(7) 0.021(7) 0.032(7) 0.009(5) -0.019(6) -0.010(6)
C15 0.011(5) 0.016(6) 0.038(6) 0.000(5) -0.016(5) 0.003(5)
C16 0.023(7) 0.018(8) 0.055(9) 0.012(6) -0.020(7) -0.012(6)
C17 0.023(6) 0.031(7) 0.034(6) 0.000(5) -0.020(5) -0.014(5)
C18 0.024(6) 0.034(7) 0.038(6) 0.005(5) -0.021(5) -0.017(5)
C19 0.021(7) 0.012(7) 0.046(8) 0.009(5) -0.017(6) -0.008(6)
C20 0.021(8) 0.046(12) 0.079(13) -0.008(9) -0.010(8) -0.018(8)
C21 0.043(9) 0.045(10) 0.038(9) 0.011(7) -0.024(7) -0.024(8)
C22 0.022(7) 0.019(8) 0.045(8) 0.006(6) -0.014(6) -0.009(6)
C23 0.020(7) 0.009(7) 0.042(8) 0.004(5) -0.020(6) -0.001(5)
C24 0.028(7) 0.028(8) 0.034(7) 0.009(6) -0.020(6) -0.021(7)
C25 0.024(7) 0.028(9) 0.039(8) 0.006(6) -0.002(6) -0.009(7)
C26 0.034(8) 0.045(10) 0.038(8) 0.007(7) -0.016(7) -0.019(8)
C27 0.019(7) 0.019(8) 0.047(9) 0.008(6) -0.020(6) -0.002(6)
C28 0.038(9) 0.018(8) 0.052(9) 0.009(6) -0.024(7) -0.015(7)
C29 0.028(7) 0.008(7) 0.047(9) 0.007(6) -0.015(6) 0.000(6)
C30 0.029(7) 0.021(8) 0.031(7) 0.003(6) -0.009(6) -0.010(6)
C31 0.023(7) 0.021(8) 0.044(8) -0.006(6) -0.024(6) -0.004(6)
C32 0.029(6) 0.033(7) 0.037(6) 0.002(5) -0.023(5) -0.016(5)
C33 0.022(7) 0.022(8) 0.044(8) 0.001(6) -0.016(6) -0.002(6)
C34 0.013(6) 0.025(8) 0.033(7) 0.005(5) -0.015(5) -0.007(5)
C35 0.022(7) 0.023(8) 0.046(9) 0.002(6) -0.013(6) -0.011(6)
C36 0.023(7) 0.022(7) 0.029(7) 0.007(5) -0.020(5) -0.008(6)
C37 0.016(6) 0.018(7) 0.039(8) 0.010(6) -0.013(6) -0.001(6)
C38 0.019(7) 0.015(7) 0.045(8) 0.010(6) -0.019(6) -0.001(6)
C39 0.019(6) 0.027(6) 0.033(6) 0.009(5) -0.018(5) -0.004(5)
C40 0.038(9) 0.045(11) 0.054(10) 0.011(8) -0.029(8) -0.011(8)
C41 0.012(6) 0.036(9) 0.033(7) 0.005(6) -0.015(5) 0.001(6)
C42 0.017(5) 0.023(6) 0.034(6) 0.010(5) -0.018(5) -0.008(5)
C43 0.015(6) 0.017(7) 0.040(8) 0.010(5) -0.013(6) -0.008(6)
C44 0.079(14) 0.060(13) 0.045(10) 0.021(9) -0.044(10) -0.039(11)
C45 0.031(8) 0.030(9) 0.041(8) 0.016(6) -0.025(7) -0.005(7)
C46 0.033(8) 0.020(8) 0.035(7) 0.005(6) -0.021(6) -0.013(6)
C47 0.017(6) 0.027(8) 0.033(7) 0.008(6) -0.014(6) -0.010(6)
C48 0.016(6) 0.026(8) 0.031(7) 0.007(6) -0.005(5) 0.001(6)
C49 0.022(7) 0.032(8) 0.032(7) 0.008(6) -0.019(6) -0.009(6)
C50 0.021(7) 0.022(8) 0.033(7) 0.007(6) -0.009(6) -0.009(6)
C51 0.016(7) 0.043(10) 0.043(9) 0.002(7) -0.013(6) -0.004(7)
C52 0.032(8) 0.018(7) 0.038(8) 0.015(6) -0.025(6) -0.014(6)
C53 0.020(7) 0.032(9) 0.040(8) 0.000(6) -0.013(6) -0.017(6)
C54 0.024(7) 0.026(8) 0.040(8) 0.007(6) -0.020(6) -0.014(6)
C55 0.037(8) 0.025(8) 0.029(7) -0.002(6) -0.017(6) -0.005(7)
C56 0.037(5) 0.031(5) 0.033(5) -0.008(4) -0.011(4) 0.002(4)
C57 0.023(7) 0.028(8) 0.037(8) 0.010(6) -0.018(6) -0.009(6)
C58 0.020(7) 0.032(9) 0.034(8) 0.009(6) -0.012(6) -0.006(6)
C59 0.019(7) 0.035(9) 0.038(8) 0.009(6) -0.020(6) -0.006(6)
C60 0.025(6) 0.037(7) 0.042(7) 0.006(5) -0.024(5) -0.003(5)
C61 0.030(8) 0.035(10) 0.053(10) 0.002(7) -0.022(7) -0.008(7)
C62 0.015(6) 0.036(9) 0.040(8) 0.005(6) -0.016(6) -0.006(6)
C63 0.019(7) 0.017(8) 0.057(10) 0.005(6) -0.019(6) -0.005(6)
C66 0.085(16) 0.087(15) 0.082(15) 0.007(11) -0.029(12) -0.022(12)
C66' 0.085(16) 0.087(15) 0.082(15) 0.007(11) -0.029(12) -0.022(12)
C67 0.091(17) 0.089(17) 0.090(18) 0.003(12) -0.038(13) -0.019(12)
C67' 0.091(17) 0.089(17) 0.090(18) 0.003(12) -0.038(13) -0.019(12)
F17' 0.037(7) 0.040(8) 0.062(8) -0.011(6) -0.008(6) 0.003(6)
F16' 0.061(9) 0.063(9) 0.041(7) 0.004(7) -0.023(7) 0.012(7)
F18' 0.034(7) 0.079(11) 0.090(11) -0.015(8) -0.011(8) -0.002(8)
F16 0.061(9) 0.063(9) 0.041(7) 0.004(7) -0.023(7) 0.012(7)
F17 0.037(7) 0.040(8) 0.062(8) -0.011(6) -0.008(6) 0.003(6)
F18 0.034(7) 0.079(11) 0.090(11) -0.015(8) -0.011(8) -0.002(8)

loop_
_atom_type_symbol
_atom_type_description
_atom_type_scat_dispersion_real
_atom_type_scat_dispersion_imag
_atom_type_scat_source
C C 0.0033 0.0016 'International Tables Vol C Tables 4.2.6.8 and 6.1.1.4'
Dy Dy -0.1892 4.4098 'International Tables Vol C Tables 4.2.6.8 and 6.1.1.4'
F F 0.0171 0.0103 'International Tables Vol C Tables 4.2.6.8 and 6.1.1.4'
O O 0.0106 0.0060 'International Tables Vol C Tables 4.2.6.8 and 6.1.1.4'
H H 0.0000 0.0000 'International Tables Vol C Tables 4.2.6.8 and 6.1.1.4'

loop_
_geom_angle_atom_site_label_1
_geom_angle_atom_site_label_2
_geom_angle_atom_site_label_3
_geom_angle
O14 Dy1 O13 78.4(3)
O14 Dy1 O10 73.4(3)
O13 Dy1 O10 75.4(3)
O14 Dy1 O5 113.1(3)
O13 Dy1 O5 138.7(3)
O10 Dy1 O5 145.4(3)
O14 Dy1 O7 143.9(3)
O13 Dy1 O7 71.9(3)
O10 Dy1 O7 116.8(3)
O5 Dy1 O7 78.9(4)
O14 Dy1 O12 73.9(3)
O13 Dy1 O12 74.0(3)
O10 Dy1 O12 138.7(3)
O5 Dy1 O12 72.0(3)
O7 Dy1 O12 78.4(4)
O14 Dy1 O17 140.7(4)
O13 Dy1 O17 114.6(5)
O10 Dy1 O17 74.6(3)
O5 Dy1 O17 82.3(4)
O7 Dy1 O17 72.4(4)
O12 Dy1 O17 144.2(4)
O14 Dy1 O3 75.8(3)
O13 Dy1 O3 146.1(3)
O10 Dy1 O3 76.5(3)
O5 Dy1 O3 72.8(3)
O7 Dy1 O3 139.1(4)
O12 Dy1 O3 118.4(4)
O17 Dy1 O3 75.0(5)
O14 Dy1 H17B 160.5
O13 Dy1 H17B 102.3
O10 Dy1 H17B 87.8
O5 Dy1 H17B 79.4
O7 Dy1 H17B 50.5
O12 Dy1 H17B 125.3
O17 Dy1 H17B 22.0
O3 Dy1 H17B 95.0
O15 Dy2 O4 137.6(3)
O15 Dy2 O9 81.5(3)
O4 Dy2 O9 112.6(4)
O15 Dy2 O8 71.9(4)
O4 Dy2 O8 77.0(4)
O9 Dy2 O8 146.5(3)
O15 Dy2 O11 74.3(3)
O4 Dy2 O11 72.3(3)
O9 Dy2 O11 73.7(3)
O8 Dy2 O11 79.6(4)
O15 Dy2 O6 75.4(4)
O4 Dy2 O6 146.4(3)
O9 Dy2 O6 71.7(4)
O8 Dy2 O6 118.8(5)
O11 Dy2 O6 136.6(3)
O15 Dy2 O2 148.6(4)
O4 Dy2 O2 73.1(3)
O9 Dy2 O2 78.2(3)
O8 Dy2 O2 134.1(4)
O11 Dy2 O2 121.5(4)
O6 Dy2 O2 75.6(4)
O15 Dy2 O1 108.3(4)
O4 Dy2 O1 86.2(5)
O9 Dy2 O1 140.5(5)
O8 Dy2 O1 69.5(6)
O11 Dy2 O1 145.6(5)
O6 Dy2 O1 74.0(5)
O2 Dy2 O1 74.6(5)
C64 O1 Dy2 117(3)
C64' O1 Dy2 117(3)
C64 O1 H1A 123.3
C64' O1 H1A 95.3
Dy2 O1 H1A 93.5
C8 O2 Dy2 130.5(10)
C8 O2 H2A 112.2
Dy2 O2 H2A 117.0
C40 O3 Dy1 129.8(9)
C40 O3 H3B 117.6
Dy1 O3 H3B 112.4
C52 O4 Dy2 133.5(8)
C53 O5 Dy1 133.5(9)
C63 O6 Dy2 130.7(10)
C51 O7 Dy1 127.8(9)
C44 O8 Dy2 131.1(10)
C16 O9 Dy2 136.4(10)
C32 O10 Dy1 130.8(8)
C24 O11 Dy2 138.2(8)
C15 O12 Dy1 137.3(9)
C50 O13 Dy1 134.4(8)
C14 O14 Dy1 133.3(9)
C55 O15 Dy2 135.4(10)
C12 O17 Dy1 135.5(11)
C12 O17 H17B 127.2
Dy1 O17 H17B 80.0
C66 O18 H18A 107.6
C66' O18 H18A 128.9
C67' O19 H19A 131.0
C67 O19 H19A 111.5
F9 C1 F7 106.3(12)
F9 C1 F8 106.0(13)
F7 C1 F8 104.9(12)
F9 C1 C53 113.1(13)
F7 C1 C53 114.8(13)
F8 C1 C53 111.1(12)
C3 C2 C23 119.4(12)
C3 C2 C50 123.7(12)
C23 C2 C50 116.8(12)
C29 C3 C2 120.4(13)
C29 C3 H3A 119.8
C2 C3 H3A 119.8
C25 C4 C59 121.2(13)
C25 C4 H4A 119.4
C59 C4 H4A 119.4
C60 C5 C42 118.9(14)
C60 C5 H5A 120.6
C42 C5 H5A 120.6
F10' C6 F12' 113(3)
F12 C6 F10 108(2)
F10' C6 F11' 109(3)
F12' C6 F11' 108(2)
F12 C6 F11 108(2)
F10 C6 F11 105(3)
F10' C6 C44 108(2)
F12' C6 C44 111(3)
F12 C6 C44 110(3)
F10 C6 C44 110(2)
F11' C6 C44 108(2)
F11 C6 C44 116(2)
C26 C7 C28 119.7(15)
C26 C7 H7A 120.1
C28 C7 H7A 120.1
O2 C8 H8A 109.5
O2 C8 H8B 109.5
H8A C8 H8B 109.5
O2 C8 H8C 109.5
H8A C8 H8C 109.5
H8B C8 H8C 109.5
C44 C9 C55 120.4(14)
C44 C9 H9A 119.8
C55 C9 H9A 119.8
C57 C10 C31 120.5(14)
C57 C10 H10A 119.8
C31 C10 H10A 119.8
C60 C11 C47 119.0(13)
C60 C11 H11A 120.5
C47 C11 H11A 120.5
O17 C12 H12A 109.5
O17 C12 H12B 109.5
H12A C12 H12B 109.5
O17 C12 H12C 109.5
H12A C12 H12C 109.5
H12B C12 H12C 109.5
C51 C13 C50 120.9(13)
C51 C13 H13A 119.6
C50 C13 H13A 119.6
O14 C14 C18 124.4(13)
O14 C14 C43 115.9(11)
C18 C14 C43 119.7(12)
O12 C15 C17 124.7(12)
O12 C15 C56 120.6(12)
C17 C15 C56 114.7(12)
O9 C16 C62 121.9(14)
O9 C16 C42 117.5(13)
C62 C16 C42 120.6(12)
C53 C17 C15 123.6(12)
C53 C17 H17A 118.2
C15 C17 H17A 118.2
C32 C18 C14 123.1(12)
C32 C18 H18B 118.4
C14 C18 H18B 118.4
C37 C19 C25 118.2(13)
C37 C19 C48 121.1(12)
C25 C19 C48 120.5(13)
F6 C20 F4 106.7(17)
F6 C20 F5 108.0(14)
F4 C20 F5 108.0(15)
F6 C20 C51 111.5(14)
F4 C20 C51 112.3(13)
F5 C20 C51 110.1(15)
F3 C21 F1 105.6(15)
F3 C21 F2 108.3(15)
F1 C21 F2 107.2(14)
F3 C21 C32 112.8(13)
F1 C21 C32 110.2(13)
F2 C21 C32 112.4(13)
C48 C22 C30 122.0(13)
C48 C22 H22A 119.0
C30 C22 H22A 119.0
C36 C23 C2 120.3(12)
C36 C23 H23A 119.8
C2 C23 H23A 119.8
O11 C24 C27 122.5(12)
O11 C24 C39 119.2(12)
C27 C24 C39 118.3(13)
C4 C25 C19 120.0(14)
C4 C25 H25A 120.0
C19 C25 H25A 120.0
C7 C26 C49 120.7(14)
C7 C26 H26A 119.7
C49 C26 H26A 119.7
C52 C27 C24 122.7(13)
C52 C27 H27A 118.6
C24 C27 H27A 118.6
C39 C28 C7 121.3(13)
C39 C28 H28A 119.3
C7 C28 H28A 119.3
C3 C29 C54 120.7(13)
C3 C29 H29A 119.7
C54 C29 H29A 119.7
C22 C30 C33 118.6(12)
C22 C30 C55 117.3(12)
C33 C30 C55 124.1(13)
C56 C31 C10 122.6(15)
C56 C31 H31A 118.7
C10 C31 H31A 118.7
O10 C32 C18 128.9(12)
O10 C32 C21 112.3(12)
C18 C32 C21 118.8(12)
C35 C33 C30 120.6(13)
C35 C33 H33A 119.7
C30 C33 H33A 119.7
C57 C34 C41 117.4(13)
C57 C34 C49 121.2(12)
C41 C34 C49 121.4(13)
C33 C35 C58 119.0(13)
C33 C35 H35A 120.5
C58 C35 H35A 120.5
C23 C36 C54 118.5(12)
C23 C36 C47 122.4(12)
C54 C36 C47 119.1(12)
C19 C37 C43 121.8(12)
C19 C37 H37A 119.1
C43 C37 H37A 119.1
C47 C38 C42 123.6(12)
C47 C38 H38A 118.2
C42 C38 H38A 118.2
C28 C39 C46 118.6(13)
C28 C39 C24 124.0(13)
C46 C39 C24 117.4(13)
O3 C40 H40A 109.5
O3 C40 H40B 109.5
H40A C40 H40B 109.5
O3 C40 H40C 109.5
H40A C40 H40C 109.5
H40B C40 H40C 109.5
C34 C41 C56 116.5(13)
C34 C41 H41A 121.8
C56 C41 H41A 121.8
C38 C42 C5 116.7(13)
C38 C42 C16 120.1(11)
C5 C42 C16 123.2(12)
C37 C43 C59 118.4(13)
C37 C43 C14 118.5(11)
C59 C43 C14 123.0(12)
O8 C44 C9 129.6(15)
O8 C44 C6 112.2(15)
C9 C44 C6 118.2(16)
F15 C45 F13 104.4(14)
F15 C45 F14 108.3(13)
F13 C45 F14 108.3(13)
F15 C45 C52 111.8(11)
F13 C45 C52 113.5(12)
F14 C45 C52 110.2(13)
C39 C46 C49 120.1(14)
C39 C46 H46A 120.0
C49 C46 H46A 120.0
C38 C47 C11 118.8(12)
C38 C47 C36 120.2(11)
C11 C47 C36 121.0(12)
C22 C48 C58 117.1(13)
C22 C48 C19 121.9(13)
C58 C48 C19 121.0(12)
C26 C49 C46 119.5(13)
C26 C49 C34 119.9(12)
C46 C49 C34 120.5(13)
O13 C50 C13 122.5(12)
O13 C50 C2 119.9(12)
C13 C50 C2 117.5(12)
O7 C51 C13 131.2(13)
O7 C51 C20 112.3(13)
C13 C51 C20 116.3(14)
O4 C52 C27 130.1(12)
O4 C52 C45 111.5(12)
C27 C52 C45 118.5(13)
O5 C53 C17 128.1(12)
O5 C53 C1 114.2(12)
C17 C53 C1 117.1(12)
C29 C54 C36 120.7(12)
C29 C54 H54A 119.7
C36 C54 H54A 119.7
O15 C55 C30 120.4(13)
O15 C55 C9 122.4(13)
C30 C55 C9 117.1(13)
C31 C56 C41 121.7(15)
C31 C56 C15 130.1(15)
C41 C56 C15 108.2(12)
C10 C57 C34 121.1(13)
C10 C57 H57A 119.5
C34 C57 H57A 119.5
C35 C58 C48 122.5(13)
C35 C58 H58A 118.7
C48 C58 H58A 118.7
C4 C59 C43 120.3(13)
C4 C59 H59A 119.8
C43 C59 H59A 119.8
C5 C60 C11 123.0(13)
C5 C60 H60A 118.5
C11 C60 H60A 118.5
F18' C61 F17' 110.5(18)
F16 C61 F18 109.8(17)
F16 C61 F17 106.6(16)
F18 C61 F17 103.3(15)
F18' C61 F16' 97.6(15)
F17' C61 F16' 92.4(15)
F18' C61 C63 118.5(18)
F16 C61 C63 113.6(16)
F17' C61 C63 120.5(15)
F18 C61 C63 110.3(16)
F17 C61 C63 112.6(15)
F16' C61 C63 111.5(14)
C63 C62 C16 123.5(13)
C63 C62 H62A 118.3
C16 C62 H62A 118.3
O6 C63 C62 129.6(14)
O6 C63 C61 112.9(14)
C62 C63 C61 117.5(13)
O1 C64 H64A 109.5
O1 C64 H64B 109.5
H64A C64 H64B 109.5
O1 C64 H64C 109.5
H64A C64 H64C 109.5
H64B C64 H64C 109.5
O1 C64' H64D 109.5
O1 C64' H64E 109.5
H64D C64' H64E 109.5
O1 C64' H64F 109.5
H64D C64' H64F 109.5
H64E C64' H64F 109.5
O18 C66 H66A 108.1
O18 C66 H66B 110.3
H66A C66 H66B 109.5
O18 C66 H66C 109.9
H66A C66 H66C 109.5
H66B C66 H66C 109.5
O18 C66' H66D 116.9
O18 C66' H66E 106.9
H66D C66' H66E 109.5
O18 C66' H66F 104.3
H66D C66' H66F 109.5
H66E C66' H66F 109.5
O19 C67 H67A 110.8
O19 C67 H67B 108.2
H67A C67 H67B 109.5
O19 C67 H67C 109.5
H67A C67 H67C 109.5
H67B C67 H67C 109.5
O19 C67' H67D 106.9
O19 C67' H67E 110.5
H67D C67' H67E 109.5
O19 C67' H67F 111.0
H67D C67' H67F 109.5
H67E C67' H67F 109.5
C65 O16 H16A 115.5
O16 C65 H65A 110.1
O16 C65 H65B 108.4
H65A C65 H65B 109.3
O16 C65 H65C 109.2
H65A C65 H65C 109.5
H65B C65 H65C 110.3
O16' C65' H65D 109.2
O16' C65' H65E 109.3
H65D C65' H65E 109.7
O16' C65' H65F 110.0
H65D C65' H65F 109.6
H65E C65' H65F 109.0
C65' O16' H16B 116.3

loop_
_geom_bond_atom_site_label_1
_geom_bond_atom_site_label_2
_geom_bond_distance
Dy1 O14 2.351(9)
Dy1 O13 2.357(9)
Dy1 O10 2.377(8)
Dy1 O5 2.385(9)
Dy1 O7 2.389(11)
Dy1 O12 2.407(9)
Dy1 O17 2.444(11)
Dy1 O3 2.489(11)
Dy1 H17B 2.4602
Dy2 O15 2.342(9)
Dy2 O4 2.345(10)
Dy2 O9 2.351(10)
Dy2 O8 2.374(12)
Dy2 O11 2.392(9)
Dy2 O6 2.411(10)
Dy2 O2 2.436(10)
Dy2 O1 2.496(13)
O1 C64 1.47(2)
O1 C64' 1.52(2)
O1 H1A 0.9446
O2 C8 1.437(19)
O2 H2A 0.9209
O3 C40 1.450(18)
O3 H3B 0.9234
O4 C52 1.274(17)
O5 C53 1.279(16)
O6 C63 1.281(17)
O7 C51 1.235(18)
O8 C44 1.24(2)
O9 C16 1.289(16)
O10 C32 1.276(16)
O11 C24 1.254(17)
O12 C15 1.240(15)
O13 C50 1.235(16)
O14 C14 1.275(15)
O15 C55 1.221(17)
O17 C12 1.358(18)
O17 H17B 0.9339
O18 C66 1.348(19)
O18 C66' 1.353(19)
O18 H18A 0.9516
O19 C67' 1.377(19)
O19 C67 1.412(14)
O19 H19A 0.9466
F1 C21 1.292(18)
F2 C21 1.298(17)
F3 C21 1.29(2)
F4 C20 1.32(2)
F5 C20 1.32(2)
F6 C20 1.30(2)
F7 C1 1.347(17)
F8 C1 1.357(17)
F9 C1 1.321(18)
F10 C6 1.36(4)
F11 C6 1.40(4)
F12 C6 1.35(4)
F10' C6 1.32(4)
F11' C6 1.40(4)
F12' C6 1.32(4)
F13 C45 1.324(18)
F14 C45 1.329(18)
F15 C45 1.307(18)
C1 C53 1.508(18)
C2 C3 1.394(19)
C2 C23 1.404(18)
C2 C50 1.500(17)
C3 C29 1.367(19)
C3 H3A 0.9300
C4 C25 1.37(2)
C4 C59 1.37(2)
C4 H4A 0.9300
C5 C60 1.37(2)
C5 C42 1.445(18)
C5 H5A 0.9300
C6 C44 1.55(3)
C7 C26 1.37(2)
C7 C28 1.39(2)
C7 H7A 0.9300
C8 H8A 0.9600
C8 H8B 0.9600
C8 H8C 0.9600
C9 C44 1.40(2)
C9 C55 1.48(2)
C9 H9A 0.9300
C10 C57 1.379(19)
C10 C31 1.38(2)
C10 H10A 0.9300
C11 C60 1.38(2)
C11 C47 1.404(19)
C11 H11A 0.9300
C12 H12A 0.9600
C12 H12B 0.9600
C12 H12C 0.9600
C13 C51 1.38(2)
C13 C50 1.452(18)
C13 H13A 0.9300
C14 C18 1.424(18)
C14 C43 1.503(19)
C15 C17 1.396(18)
C15 C56 1.563(19)
C16 C62 1.42(2)
C16 C42 1.47(2)
C17 C53 1.387(19)
C17 H17A 0.9300
C18 C32 1.37(2)
C18 H18B 0.9300
C19 C37 1.385(19)
C19 C25 1.401(19)
C19 C48 1.495(19)
C20 C51 1.59(2)
C21 C32 1.546(19)
C22 C48 1.389(18)
C22 C30 1.39(2)
C22 H22A 0.9300
C23 C36 1.392(18)
C23 H23A 0.9300
C24 C27 1.439(18)
C24 C39 1.478(18)
C25 H25A 0.9300
C26 C49 1.38(2)
C26 H26A 0.9300
C27 C52 1.361(19)
C27 H27A 0.9300
C28 C39 1.38(2)
C28 H28A 0.9300
C29 C54 1.373(19)
C29 H29A 0.9300
C30 C33 1.424(19)
C30 C55 1.470(19)
C31 C56 1.223(19)
C31 H31A 0.9300
C33 C35 1.376(19)
C33 H33A 0.9300
C34 C57 1.406(19)
C34 C41 1.415(18)
C34 C49 1.504(19)
C35 C58 1.38(2)
C35 H35A 0.9300
C36 C54 1.410(19)
C36 C47 1.485(18)
C37 C43 1.385(19)
C37 H37A 0.9300
C38 C47 1.377(19)
C38 C42 1.397(18)
C38 H38A 0.9300
C39 C46 1.398(19)
C40 H40A 0.9600
C40 H40B 0.9600
C40 H40C 0.9600
C41 C56 1.52(2)
C41 H41A 0.9300
C43 C59 1.388(17)
C45 C52 1.546(18)
C46 C49 1.408(19)
C46 H46A 0.9300
C48 C58 1.42(2)
C54 H54A 0.9300
C57 H57A 0.9300
C58 H58A 0.9300
C59 H59A 0.9300
C60 H60A 0.9300
C61 F18' 1.21(3)
C61 F16 1.26(3)
C61 F17' 1.31(2)
C61 F18 1.34(3)
C61 F17 1.39(2)
C61 F16' 1.51(2)
C61 C63 1.52(2)
C62 C63 1.37(2)
C62 H62A 0.9300
C64 H64A 0.9600
C64 H64B 0.9600
C64 H64C 0.9600
C64' H64D 0.9600
C64' H64E 0.9600
C64' H64F 0.9600
C66 H66A 0.9600
C66 H66B 0.9599
C66 H66C 0.9597
C66' H66D 0.9601
C66' H66E 0.9600
C66' H66F 0.9600
C67 H67A 0.9600
C67 H67B 0.9600
C67 H67C 0.9599
C67' H67D 0.9600
C67' H67E 0.9600
C67' H67F 0.9601
O16 C65 1.406(14)
O16 H16A 0.9524
C65 H65A 0.9453
C65 H65B 0.9367
C65 H65C 0.9341
C65' O16' 1.37(2)
C65' H65D 0.9353
C65' H65E 0.9422
C65' H65F 0.9429
O16' H16B 0.9523

loop_
_geom_hbond_atom_site_label_D
_geom_hbond_atom_site_label_H
_geom_hbond_atom_site_label_A
_geom_hbond_distance_DH
_geom_hbond_distance_HA
_geom_hbond_distance_DA
_geom_hbond_angle_DHA
_geom_hbond_site_symmetry_A
O1 H1A O2 0.94 2.37 2.99(2) 122.9 .
O1 H1A O16 0.94 2.54 3.18(4) 125.5 .
O2 H2A O18 0.92 1.87 2.670(18) 143.6 .
O3 H3B O19 0.92 1.96 2.678(17) 132.8 2_557
O16 H16A O18 0.95 2.07 2.80(4) 132.0 .
O17 H17B O7 0.93 2.07 2.855(18) 141.0 .
O19 H19A O5 0.95 2.37 2.940(16) 118.4 2_557
O19 H19A O17 0.95 2.50 3.10(2) 121.3 2_557
